data_4342363
loop_
_publ_author_name
'G\'omez-Aguirre, L C'
'Pato-Dold\'an, B'
'Stroppa, A.'
'Y\'a\~nez-Vilar, S'
'Bayarjargal, L.'
'Winkler, B.'
'Castro-Garc\'ia, S'
'Mira, J.'
'S\'anchez-And\'ujar, M'
'Se\~nar\'is-Rodr\'iguez, M A'

_publ_section_title
;
 Room-Temperature Polar Order in [NH4][Cd(HCOO)3] - A Hybrid
 Inorganic-Organic Compound with a Unique Perovskite Architecture.
;
_journal_issue 5
_journal_name_full 'Inorganic chemistry'
_journal_page_first 2109
_journal_paper_doi 10.1021/ic502218n
_journal_volume 54
_journal_year 2015
_chemical_formula_sum 'C3 H7 Cd N O6'
_chemical_formula_weight 265.50
_chemical_name_systematic
;
 ?
;
_space_group_IT_number 33
_symmetry_cell_setting orthorhombic
_symmetry_space_group_name_Hall 'P 2c -2n'
_symmetry_space_group_name_H-M 'P n a 21'
_atom_sites_solution_hydrogens geom
_atom_sites_solution_primary direct
_atom_sites_solution_secondary difmap
_audit_creation_method SHELXL-97
_cell_angle_alpha 90.00
_cell_angle_beta 90.00
_cell_angle_gamma 90.00
_cell_formula_units_Z 4
_cell_length_a 6.99490(10)
_cell_length_b 9.5029(2)
_cell_length_c 10.8457(2)
_cell_measurement_reflns_used 4543
_cell_measurement_temperature 100(2)
_cell_measurement_theta_max 56.783
_cell_measurement_theta_min 7.233
_cell_volume 720.93(2)
_computing_cell_refinement 'SAINT V7.12A Bruker Nonius 2004'
_computing_data_collection 'Apex2 V.1.0-27 Bruker Nonius 2005'
_computing_data_reduction 'SAINT & XPREP V.6.14 2003 Bruker-AXS'
_computing_structure_refinement 'SHELXL-97 (Sheldrick, 2008)'
_computing_structure_solution SHELXS-97
_diffrn_ambient_temperature 100(2)
_diffrn_measured_fraction_theta_full 1.000
_diffrn_measured_fraction_theta_max 1.000
_diffrn_measurement_device_type 'APEXII area detector'
_diffrn_measurement_method 'phi and omega scans'
_diffrn_radiation_monochromator graphite
_diffrn_radiation_source 'fine-focus sealed tube'
_diffrn_radiation_type MoK\a
_diffrn_radiation_wavelength 0.71073
_diffrn_reflns_av_R_equivalents 0.0273
_diffrn_reflns_av_sigmaI/netI 0.0220
_diffrn_reflns_limit_h_max 8
_diffrn_reflns_limit_h_min -9
_diffrn_reflns_limit_k_max 12
_diffrn_reflns_limit_k_min -12
_diffrn_reflns_limit_l_max 14
_diffrn_reflns_limit_l_min -14
_diffrn_reflns_number 8833
_diffrn_reflns_theta_full 28.40
_diffrn_reflns_theta_max 28.40
_diffrn_reflns_theta_min 2.85
_exptl_absorpt_coefficient_mu 3.015
_exptl_absorpt_correction_T_max 0.492
_exptl_absorpt_correction_T_min 0.442
_exptl_absorpt_correction_type multi-scan
_exptl_absorpt_process_details 'SADABS Version 2008/1 (Sheldrick, Bruker AXS Inc.)'
_exptl_crystal_colour colourless
_exptl_crystal_density_diffrn 2.446
_exptl_crystal_density_method 'not measured'
_exptl_crystal_description prism
_exptl_crystal_F_000 512
_exptl_crystal_size_max 0.28
_exptl_crystal_size_mid 0.27
_exptl_crystal_size_min 0.235
_refine_diff_density_max 0.231
_refine_diff_density_min -0.706
_refine_diff_density_rms 0.087
_refine_ls_abs_structure_details 'Flack H D (1983), Acta Cryst. A39, 876-881'
_refine_ls_abs_structure_Flack -0.02(3)
_refine_ls_extinction_coef 0.1022(15)
_refine_ls_extinction_expression Fc^*^=kFc[1+0.001xFc^2^\l^3^/sin(2\q)]^-1/4^
_refine_ls_extinction_method SHELXL
_refine_ls_goodness_of_fit_ref 1.140
_refine_ls_hydrogen_treatment mixed
_refine_ls_matrix_type full
_refine_ls_number_parameters 129
_refine_ls_number_reflns 1816
_refine_ls_number_restraints 3
_refine_ls_restrained_S_all 1.141
_refine_ls_R_factor_all 0.0172
_refine_ls_R_factor_gt 0.0162
_refine_ls_shift/su_max 0.003
_refine_ls_shift/su_mean 0.000
_refine_ls_structure_factor_coef Fsqd
_refine_ls_weighting_details 'calc w=1/[\s^2^(Fo^2^)+(0.0148P)^2^+0.0227P] where P=(Fo^2^+2Fc^2^)/3'
_refine_ls_weighting_scheme calc
_refine_ls_wR_factor_gt 0.0368
_refine_ls_wR_factor_ref 0.0374
_reflns_number_gt 1734
_reflns_number_total 1816
_reflns_threshold_expression >2\s(I)
_cod_data_source_file ic502218n_si_002.cif
_cod_data_source_block new2
_cod_depositor_comments 'Adding full bibliography for 4342361--4342363.cif.'
_cod_database_code 4342363

loop_
_symmetry_equiv_pos_as_xyz
'x, y, z'
'-x, -y, z+1/2'
'-x+1/2, y+1/2, z+1/2'
'x+1/2, -y+1/2, z'

loop_
_atom_site_label
_atom_site_type_symbol
_atom_site_fract_x
_atom_site_fract_y
_atom_site_fract_z
_atom_site_U_iso_or_equiv
_atom_site_adp_type
_atom_site_occupancy
_atom_site_symmetry_multiplicity
_atom_site_calc_flag
_atom_site_refinement_flags
O1 O 0.9291(2) -0.71133(14) 0.9722(2) 0.0288(3) Uani 1 1 d .
O2 O 1.2670(2) -0.29589(15) 0.94882(18) 0.0315(4) Uani 1 1 d .
O3 O 1.2641(2) -0.5422(2) 1.14766(16) 0.0328(4) Uani 1 1 d .
O4 O 0.8536(2) -0.90193(17) 0.86247(17) 0.0316(4) Uani 1 1 d .
O5 O 0.9848(3) -0.4634(2) 0.77331(18) 0.0322(4) Uani 1 1 d .
C1 C 1.1878(4) -0.5307(3) 1.2520(2) 0.0242(5) Uani 1 1 d .
O6 O 0.8322(2) -0.40444(17) 1.04691(18) 0.0321(4) Uani 1 1 d .
N1 N 0.8482(3) -1.1299(2) 0.6781(2) 0.0271(4) Uani 1 1 d D
C2 C 1.2406(3) -0.2058(3) 1.0303(2) 0.0297(5) Uani 1 1 d .
C3 C 0.9468(3) -0.7924(2) 0.8826(2) 0.0253(5) Uani 1 1 d .
H1 H 1.035(4) -0.759(3) 0.816(2) 0.034(7) Uiso 1 1 d .
H2 H 1.136(4) -0.226(3) 1.085(3) 0.028(7) Uiso 1 1 d .
H4 H 0.780(5) -1.046(4) 0.668(3) 0.046(8) Uiso 1 1 d .
H5 H 0.809(5) -1.195(4) 0.616(3) 0.064(12) Uiso 1 1 d D
H3 H 1.276(5) -0.516(3) 1.324(3) 0.037(10) Uiso 1 1 d .
H7 H 0.972(3) -1.087(4) 0.666(4) 0.075(12) Uiso 1 1 d D
H6 H 0.842(5) -1.168(4) 0.762(4) 0.060(10) Uiso 1 1 d .
Cd1 Cd 1.102442(18) -0.504101(12) 0.96853(8) 0.02038(7) Uani 1 1 d .

loop_
_atom_site_aniso_label
_atom_site_aniso_U_11
_atom_site_aniso_U_22
_atom_site_aniso_U_33
_atom_site_aniso_U_23
_atom_site_aniso_U_13
_atom_site_aniso_U_12
O1 0.0335(8) 0.0218(6) 0.0310(8) -0.0047(10) 0.0042(9) -0.0059(5)
O2 0.0388(9) 0.0229(7) 0.0326(10) -0.0044(8) 0.0063(8) -0.0082(6)
O3 0.0249(9) 0.0525(10) 0.0210(9) -0.0001(9) 0.0011(7) 0.0068(8)
O4 0.0314(9) 0.0258(9) 0.0376(10) -0.0079(7) 0.0078(8) -0.0102(6)
O5 0.0225(9) 0.0503(10) 0.0237(8) 0.0049(9) -0.0012(7) 0.0001(8)
C1 0.0272(12) 0.0254(11) 0.0201(11) -0.0017(9) -0.0010(9) 0.0008(10)
O6 0.0323(9) 0.0275(9) 0.0366(9) 0.0089(7) 0.0060(7) 0.0094(7)
N1 0.0253(10) 0.0248(10) 0.0312(11) -0.0042(9) 0.0007(10) 0.0003(8)
C2 0.0273(12) 0.0313(13) 0.0304(12) -0.0003(10) 0.0050(10) -0.0062(9)
C3 0.0230(11) 0.0233(11) 0.0296(12) -0.0009(10) 0.0016(10) -0.0026(8)
Cd1 0.02071(9) 0.01862(10) 0.02181(9) 0.00142(8) -0.00141(10) -0.00142(4)

loop_
_atom_type_symbol
_atom_type_description
_atom_type_scat_dispersion_real
_atom_type_scat_dispersion_imag
_atom_type_scat_source
C C 0.0033 0.0016 'International Tables Vol C Tables 4.2.6.8 and 6.1.1.4'
H H 0.0000 0.0000 'International Tables Vol C Tables 4.2.6.8 and 6.1.1.4'
N N 0.0061 0.0033 'International Tables Vol C Tables 4.2.6.8 and 6.1.1.4'
O O 0.0106 0.0060 'International Tables Vol C Tables 4.2.6.8 and 6.1.1.4'
Cd Cd -0.8075 1.2024 'International Tables Vol C Tables 4.2.6.8 and 6.1.1.4'

loop_
_geom_angle_atom_site_label_1
_geom_angle_atom_site_label_2
_geom_angle_atom_site_label_3
_geom_angle
_geom_angle_site_symmetry_1
_geom_angle_site_symmetry_3
C3 O1 Cd1 117.39(15) . .
C2 O2 Cd1 116.83(15) . .
C1 O3 Cd1 122.96(16) . .
C3 O4 Cd1 129.84(16) . 4_435
C1 O5 Cd1 121.03(15) 2_744 .
O5 C1 O3 125.6(2) 2_745 .
C2 O6 Cd1 136.47(17) 4_445 .
O6 C2 O2 127.3(2) 4_545 .
O1 C3 O4 126.9(2) . .
O3 Cd1 O6 99.19(7) . .
O3 Cd1 O4 89.18(6) . 4_535
O6 Cd1 O4 171.63(8) . 4_535
O3 Cd1 O2 88.14(7) . .
O6 Cd1 O2 95.30(6) . .
O4 Cd1 O2 84.51(6) 4_535 .
O3 Cd1 O5 171.15(6) . .
O6 Cd1 O5 88.67(7) . .
O4 Cd1 O5 82.96(7) 4_535 .
O2 Cd1 O5 87.08(7) . .
O3 Cd1 O1 96.33(8) . .
O6 Cd1 O1 84.97(6) . .
O4 Cd1 O1 94.55(6) 4_535 .
O2 Cd1 O1 175.43(9) . .
O5 Cd1 O1 88.37(8) . .

loop_
_geom_bond_atom_site_label_1
_geom_bond_atom_site_label_2
_geom_bond_distance
_geom_bond_site_symmetry_2
O1 C3 1.246(3) .
O1 Cd1 2.3132(13) .
O2 C2 1.244(3) .
O2 Cd1 2.2990(14) .
O3 C1 1.256(3) .
O3 Cd1 2.2767(19) .
O4 C3 1.248(3) .
O4 Cd1 2.2821(17) 4_435
O5 C1 1.230(3) 2_744
O5 Cd1 2.304(2) .
C1 O5 1.230(3) 2_745
O6 C2 1.242(3) 4_445
O6 Cd1 2.2790(17) .
C2 O6 1.242(3) 4_545
Cd1 O4 2.2821(17) 4_535
